data_2230497
loop_
_publ_author_name
'Moumou, Mohamed'
'Benharref, Ahmed'
'Berraho, Moha'
'Avignant, Daniel'
'Oudahmane, Abdelghani'
'Akssira, Mohamed'

_publ_section_title
;
 12-Anilinomethyl-9\a-hydroxy-4,8-dimethyl-3,14-dioxatricyclo[9.3.0.0^2,4^]tetradec-7-en-13-one
;
_journal_coeditor_code TK2738
_journal_issue 6
_journal_name_full 'Acta Crystallographica Section E'
_journal_page_first o1388
_journal_page_last o1389
_journal_paper_doi 10.1107/S1600536811015303
_journal_volume 67
_journal_year 2011
_chemical_formula_iupac 'C21 H27 N O4'
_chemical_formula_moiety 'C21 H27 N O4'
_chemical_formula_sum 'C21 H27 N O4'
_chemical_formula_weight 357.44
_chemical_name_systematic
;
12-Anilinomethyl-9\a-hydroxy-4,8-dimethyl-3,14-
dioxatricyclo[9.3.0.0^2,4^]tetradec-7-en-13-one
;
_space_group_IT_number 4
_symmetry_cell_setting monoclinic
_symmetry_space_group_name_Hall 'P 2yb'
_symmetry_space_group_name_H-M 'P 1 21 1'
_atom_sites_solution_hydrogens geom
_atom_sites_solution_primary direct
_atom_sites_solution_secondary difmap
_audit_creation_method SHELXL-97
_cell_angle_alpha 90.00
_cell_angle_beta 106.315(2)
_cell_angle_gamma 90.00
_cell_formula_units_Z 4
_cell_length_a 11.1067(8)
_cell_length_b 11.9406(9)
_cell_length_c 14.6930(11)
_cell_measurement_reflns_used 18901
_cell_measurement_temperature 298(2)
_cell_measurement_theta_max 26.4
_cell_measurement_theta_min 1.9
_cell_volume 1870.1(2)
_computing_cell_refinement 'SAINT (Bruker, 2005)'
_computing_data_collection 'APEX2 (Bruker, 2005)'
_computing_data_reduction 'SAINT (Bruker, 2005)'
_computing_molecular_graphics 'ORTEP-3 (Farrugia, 1997) and PLATON (Spek, 2009)'
_computing_publication_material 'WinGX (Farrugia, 1999)'
_computing_structure_refinement 'SHELXL97 (Sheldrick, 2008)'
_computing_structure_solution 'SHELXS97 (Sheldrick, 2008)'
_diffrn_ambient_temperature 298(2)
_diffrn_measured_fraction_theta_full 0.998
_diffrn_measured_fraction_theta_max 0.998
_diffrn_measurement_device_type 'Bruker X8 APEXII CCD area-detector'
_diffrn_measurement_method '\f and \w'
_diffrn_radiation_monochromator graphite
_diffrn_radiation_source 'fine-focus sealed tube'
_diffrn_radiation_type MoK\a
_diffrn_radiation_wavelength 0.71073
_diffrn_reflns_av_R_equivalents 0.0370
_diffrn_reflns_av_sigmaI/netI 0.0271
_diffrn_reflns_limit_h_max 13
_diffrn_reflns_limit_h_min -11
_diffrn_reflns_limit_k_max 13
_diffrn_reflns_limit_k_min -14
_diffrn_reflns_limit_l_max 18
_diffrn_reflns_limit_l_min -18
_diffrn_reflns_number 18091
_diffrn_reflns_theta_full 26.37
_diffrn_reflns_theta_max 26.37
_diffrn_reflns_theta_min 1.91
_exptl_absorpt_coefficient_mu 0.087
_exptl_absorpt_correction_type none
_exptl_crystal_colour colourless
_exptl_crystal_density_diffrn 1.270
_exptl_crystal_density_method 'not measured'
_exptl_crystal_description Prism
_exptl_crystal_F_000 768
_exptl_crystal_size_max 0.27
_exptl_crystal_size_mid 0.18
_exptl_crystal_size_min 0.12
_refine_diff_density_max 0.277
_refine_diff_density_min -0.280
_refine_ls_extinction_coef 0.026(4)
_refine_ls_extinction_expression Fc^*^=kFc[1+0.001xFc^2^\l^3^/sin(2\q)]^-1/4^
_refine_ls_extinction_method 'SHELXL97 (Sheldrick, 2008)'
_refine_ls_goodness_of_fit_ref 1.039
_refine_ls_hydrogen_treatment constr
_refine_ls_matrix_type full
_refine_ls_number_parameters 474
_refine_ls_number_reflns 4005
_refine_ls_number_restraints 1
_refine_ls_restrained_S_all 1.039
_refine_ls_R_factor_all 0.0494
_refine_ls_R_factor_gt 0.0438
_refine_ls_shift/su_max 0.001
_refine_ls_shift/su_mean 0.000
_refine_ls_structure_factor_coef Fsqd
_refine_ls_weighting_details 'calc w=1/[\s^2^(Fo^2^)+(0.1035P)^2^+0.0818P] where P=(Fo^2^+2Fc^2^)/3'
_refine_ls_weighting_scheme calc
_refine_ls_wR_factor_gt 0.1209
_refine_ls_wR_factor_ref 0.1309
_reflns_number_gt 3651
_reflns_number_total 4005
_reflns_threshold_expression I>2\s(I)
_cod_data_source_file tk2738.cif
_cod_data_source_block I
_cod_original_sg_symbol_H-M 'P 21'
_cod_database_code 2230497
_cod_database_fobs_code 2230497

loop_
_symmetry_equiv_pos_as_xyz
'x, y, z'
'-x, y+1/2, -z'

loop_
_atom_site_type_symbol
_atom_site_label
_atom_site_fract_x
_atom_site_fract_y
_atom_site_fract_z
_atom_site_U_iso_or_equiv
_atom_site_adp_type
_atom_site_calc_flag
_atom_site_refinement_flags
_atom_site_occupancy
_atom_site_symmetry_multiplicity
_atom_site_disorder_assembly
_atom_site_disorder_group
C C1 0.7915(3) 0.3012(3) 0.74747(18) 0.0488(6) Uani d . 1 1 . .
H H1 0.8127 0.2537 0.7042 0.059 Uiso calc R 1 1 . .
C C2 0.7993(3) 0.2517(3) 0.8428(2) 0.0614(8) Uani d . 1 1 . .
H H2A 0.7910 0.3107 0.8860 0.074 Uiso calc R 1 1 . .
H H2B 0.8806 0.2167 0.8682 0.074 Uiso calc R 1 1 . .
C C3 0.6953(3) 0.1641(3) 0.8353(2) 0.0660(8) Uani d . 1 1 . .
H H3A 0.7121 0.0987 0.8016 0.079 Uiso calc R 1 1 . .
H H3B 0.6942 0.1409 0.8983 0.079 Uiso calc R 1 1 . .
C C4 0.5702(3) 0.2127(3) 0.78344(19) 0.0540(7) Uani d . 1 1 . .
C C5 0.5359(3) 0.2050(2) 0.67912(19) 0.0476(6) Uani d . 1 1 . .
H H5 0.5970 0.1650 0.6544 0.057 Uiso calc R 1 1 . .
C C6 0.4602(2) 0.2914(2) 0.61274(18) 0.0464(6) Uani d . 1 1 . .
H H6 0.4402 0.3543 0.6487 0.056 Uiso calc R 1 1 . .
C C7 0.5235(2) 0.3342(2) 0.53782(15) 0.0390(5) Uani d . 1 1 . .
H H7 0.5775 0.2749 0.5251 0.047 Uiso calc R 1 1 . .
C C8 0.5993(3) 0.4438(2) 0.55866(19) 0.0506(6) Uani d . 1 1 . .
H H8A 0.5947 0.4795 0.4985 0.061 Uiso calc R 1 1 . .
H H8B 0.5579 0.4931 0.5929 0.061 Uiso calc R 1 1 . .
C C9 0.7378(3) 0.4360(2) 0.61507(18) 0.0503(6) Uani d . 1 1 . .
H H9 0.7750 0.5102 0.6140 0.060 Uiso calc R 1 1 . .
C C10 0.7584(2) 0.4040(2) 0.71752(17) 0.0440(6) Uani d . 1 1 . .
C C11 0.4094(2) 0.3478(2) 0.45040(17) 0.0423(5) Uani d . 1 1 . .
H H11 0.3757 0.4229 0.4547 0.051 Uiso calc R 1 1 . .
C C12 0.3140(2) 0.2666(3) 0.4665(2) 0.0520(6) Uani d . 1 1 . .
C C13 0.4276(2) 0.3389(2) 0.35209(17) 0.0456(6) Uani d . 1 1 . .
H H13A 0.3464 0.3410 0.3052 0.055 Uiso calc R 1 1 . .
H H13B 0.4757 0.4028 0.3412 0.055 Uiso calc R 1 1 . .
C C14 0.7369(3) 0.4992(3) 0.7781(2) 0.0616(8) Uani d . 1 1 . .
H H14A 0.6497 0.5193 0.7593 0.092 Uiso calc R 1 1 . .
H H14B 0.7864 0.5625 0.7702 0.092 Uiso calc R 1 1 . .
H H14C 0.7610 0.4766 0.8434 0.092 Uiso calc R 1 1 . .
C C30 0.7524(2) 0.4204(2) 0.31645(16) 0.0396(5) Uani d . 1 1 . .
H H30 0.6674 0.4398 0.3184 0.047 Uiso calc R 1 1 . .
C C15 0.5203(4) 0.3023(4) 0.8337(2) 0.0699(9) Uani d . 1 1 . .
H H15A 0.4433 0.3309 0.7926 0.105 Uiso calc R 1 1 . .
H H15B 0.5805 0.3618 0.8509 0.105 Uiso calc R 1 1 . .
H H15C 0.5049 0.2718 0.8898 0.105 Uiso calc R 1 1 . .
C C16 0.4981(2) 0.2039(2) 0.25042(18) 0.0445(5) Uani d . 1 1 . .
C C17 0.5847(3) 0.1218(2) 0.2441(2) 0.0501(6) Uani d . 1 1 . .
H H17 0.6389 0.0930 0.2993 0.060 Uiso calc R 1 1 . .
C C18 0.5912(3) 0.0826(3) 0.1573(2) 0.0586(7) Uani d . 1 1 . .
H H18 0.6491 0.0273 0.1547 0.070 Uiso calc R 1 1 . .
C C31 0.7456(2) 0.3887(2) 0.21551(15) 0.0392(5) Uani d . 1 1 . .
C C19 0.5129(4) 0.1244(4) 0.0742(2) 0.0729(10) Uani d . 1 1 . .
H H19 0.5172 0.0979 0.0157 0.087 Uiso calc R 1 1 . .
C C20 0.4291(4) 0.2054(4) 0.0799(2) 0.0813(11) Uani d . 1 1 . .
H H20 0.3763 0.2344 0.0242 0.098 Uiso calc R 1 1 . .
C C21 0.4198(3) 0.2465(3) 0.1671(2) 0.0617(8) Uani d . 1 1 . .
H H21 0.3615 0.3018 0.1689 0.074 Uiso calc R 1 1 . .
C C22 0.8099(2) 0.3026(2) 0.19730(17) 0.0423(5) Uani d . 1 1 . .
H H22 0.8466 0.2560 0.2482 0.051 Uiso calc R 1 1 . .
C C23 0.8304(3) 0.2713(2) 0.10338(19) 0.0509(6) Uani d . 1 1 . .
H H23A 0.7758 0.3157 0.0532 0.061 Uiso calc R 1 1 . .
H H23B 0.8098 0.1930 0.0900 0.061 Uiso calc R 1 1 . .
C C24 0.9686(3) 0.2921(3) 0.10614(19) 0.0571(7) Uani d . 1 1 . .
H H24A 1.0216 0.2369 0.1468 0.068 Uiso calc R 1 1 . .
H H24B 0.9782 0.2839 0.0429 0.068 Uiso calc R 1 1 . .
C C25 1.0089(2) 0.4075(3) 0.14274(16) 0.0492(6) Uani d . 1 1 . .
C C26 1.0604(2) 0.4175(2) 0.24703(16) 0.0421(5) Uani d . 1 1 . .
H H26 1.0649 0.3465 0.2813 0.051 Uiso calc R 1 1 . .
C C27 1.0517(2) 0.5191(2) 0.30495(15) 0.0381(5) Uani d . 1 1 . .
H H27 1.0172 0.5826 0.2635 0.046 Uiso calc R 1 1 . .
C C28 0.9797(2) 0.50289(19) 0.37965(14) 0.0344(4) Uani d . 1 1 . .
H H28 0.9956 0.4266 0.4048 0.041 Uiso calc R 1 1 . .
C C29 0.8374(2) 0.5233(2) 0.35161(17) 0.0402(5) Uani d . 1 1 . .
H H29A 0.8175 0.5796 0.3021 0.048 Uiso calc R 1 1 . .
H H29B 0.8160 0.5543 0.4061 0.048 Uiso calc R 1 1 . .
C C33 1.0515(2) 0.58488(19) 0.45719(15) 0.0365(5) Uani d . 1 1 . .
H H33 1.0199 0.6602 0.4371 0.044 Uiso calc R 1 1 . .
C C32 1.1838(2) 0.5786(2) 0.44833(16) 0.0396(5) Uani d . 1 1 . .
C C35 0.9483(3) 0.5033(3) 0.08128(19) 0.0646(9) Uani d . 1 1 . .
H H35B 0.8588 0.4943 0.0637 0.097 Uiso calc R 1 1 . .
H H35C 0.9765 0.5050 0.0252 0.097 Uiso calc R 1 1 . .
H H35A 0.9706 0.5723 0.1155 0.097 Uiso calc R 1 1 . .
C C34 0.6593(3) 0.4624(3) 0.1425(2) 0.0610(8) Uani d . 1 1 . .
H H34C 0.5779 0.4635 0.1531 0.092 Uiso calc R 1 1 . .
H H34B 0.6525 0.4336 0.0803 0.092 Uiso calc R 1 1 . .
H H34A 0.6926 0.5371 0.1477 0.092 Uiso calc R 1 1 . .
C C36 1.0443(2) 0.5693(2) 0.55869(16) 0.0415(5) Uani d . 1 1 . .
H H36A 1.1009 0.6218 0.5999 0.050 Uiso calc R 1 1 . .
H H36B 0.9598 0.5858 0.5612 0.050 Uiso calc R 1 1 . .
C C37 1.0992(2) 0.4316(2) 0.68938(16) 0.0404(5) Uani d . 1 1 . .
C C38 1.0581(3) 0.5010(3) 0.75004(17) 0.0485(6) Uani d . 1 1 . .
H H38 1.0179 0.5680 0.7278 0.058 Uiso calc R 1 1 . .
C C39 1.0775(3) 0.4699(3) 0.8449(2) 0.0605(8) Uani d . 1 1 . .
H H39 1.0499 0.5168 0.8855 0.073 Uiso calc R 1 1 . .
C C40 1.1361(3) 0.3719(3) 0.8788(2) 0.0667(9) Uani d . 1 1 . .
H H40 1.1477 0.3516 0.9417 0.080 Uiso calc R 1 1 . .
C C41 1.1782(3) 0.3030(3) 0.8184(2) 0.0638(8) Uani d . 1 1 . .
H H41 1.2191 0.2365 0.8413 0.077 Uiso calc R 1 1 . .
C C42 1.1600(3) 0.3320(3) 0.7240(2) 0.0520(6) Uani d . 1 1 . .
H H42 1.1884 0.2849 0.6840 0.062 Uiso calc R 1 1 . .
N N1 0.4918(2) 0.2371(2) 0.34005(15) 0.0489(5) Uani d . 1 1 . .
H H1A 0.5266 0.1966 0.3887 0.059 Uiso calc R 1 1 . .
N N2 1.0773(3) 0.45606(19) 0.59289(14) 0.0527(6) Uani d . 1 1 . .
H H2 1.0834 0.4041 0.5539 0.063 Uiso calc R 1 1 . .
O O1 0.7980(2) 0.3611(2) 0.56602(15) 0.0659(7) Uani d . 1 1 . .
H H01 0.8724 0.3776 0.5775 0.099 Uiso calc R 1 1 . .
O O2 0.4732(3) 0.1356(2) 0.73250(17) 0.0710(7) Uani d . 1 1 . .
O O3 0.34515(19) 0.2358(2) 0.55866(15) 0.0637(6) Uani d . 1 1 . .
O O4 0.2194(2) 0.2324(3) 0.41145(19) 0.0765(8) Uani d . 1 1 . .
O O5 0.7933(2) 0.32770(17) 0.37792(12) 0.0524(5) Uani d . 1 1 . .
H H05 0.7965 0.3458 0.4324 0.079 Uiso calc R 1 1 . .
O O6 1.28143(17) 0.59853(19) 0.50680(14) 0.0552(5) Uani d . 1 1 . .
O O7 1.18128(16) 0.54301(16) 0.36102(11) 0.0430(4) Uani d . 1 1 . .
O O8 1.14237(18) 0.4236(2) 0.18592(14) 0.0618(6) Uani d . 1 1 . .

loop_
_atom_site_aniso_label
_atom_site_aniso_U_11
_atom_site_aniso_U_22
_atom_site_aniso_U_33
_atom_site_aniso_U_12
_atom_site_aniso_U_13
_atom_site_aniso_U_23
C1 0.0482(13) 0.0575(15) 0.0426(12) 0.0078(12) 0.0162(10) -0.0083(11)
C2 0.0603(17) 0.073(2) 0.0473(14) 0.0220(16) 0.0093(12) 0.0034(14)
C3 0.082(2) 0.0701(19) 0.0481(14) 0.0188(18) 0.0226(14) 0.0164(14)
C4 0.0630(16) 0.0602(16) 0.0436(13) -0.0008(14) 0.0229(12) 0.0092(12)
C5 0.0555(15) 0.0461(13) 0.0459(12) -0.0014(12) 0.0222(11) 0.0029(11)
C6 0.0454(13) 0.0529(14) 0.0432(12) -0.0018(12) 0.0163(10) 0.0016(11)
C7 0.0346(11) 0.0442(12) 0.0369(10) -0.0007(10) 0.0081(8) 0.0010(9)
C8 0.0507(14) 0.0475(14) 0.0472(12) -0.0077(12) 0.0035(11) 0.0057(11)
C9 0.0454(14) 0.0571(15) 0.0467(13) -0.0132(12) 0.0101(11) -0.0005(12)
C10 0.0354(11) 0.0552(14) 0.0414(12) -0.0021(11) 0.0107(9) -0.0111(11)
C11 0.0328(11) 0.0484(13) 0.0443(12) 0.0039(10) 0.0088(9) 0.0043(10)
C12 0.0338(12) 0.0651(17) 0.0575(15) -0.0002(12) 0.0135(11) 0.0071(13)
C13 0.0384(11) 0.0562(15) 0.0404(12) 0.0022(11) 0.0079(9) 0.0050(11)
C14 0.0629(17) 0.0616(17) 0.0625(16) 0.0081(15) 0.0211(14) -0.0163(14)
C30 0.0348(11) 0.0490(13) 0.0375(11) -0.0047(10) 0.0144(8) 0.0006(10)
C15 0.072(2) 0.096(3) 0.0502(14) 0.0136(19) 0.0310(14) 0.0030(17)
C16 0.0385(12) 0.0522(14) 0.0425(12) -0.0119(11) 0.0110(9) 0.0012(10)
C17 0.0448(13) 0.0544(15) 0.0503(13) -0.0073(12) 0.0120(11) -0.0018(12)
C18 0.0538(15) 0.0599(17) 0.0671(17) -0.0124(14) 0.0251(13) -0.0137(14)
C31 0.0365(11) 0.0467(12) 0.0340(10) -0.0103(10) 0.0095(8) -0.0004(9)
C19 0.081(2) 0.091(3) 0.0499(15) -0.012(2) 0.0235(15) -0.0146(17)
C20 0.090(2) 0.107(3) 0.0412(15) 0.006(2) 0.0083(15) 0.0066(18)
C21 0.0651(18) 0.0718(19) 0.0450(14) 0.0087(16) 0.0100(12) 0.0063(13)
C22 0.0474(13) 0.0432(12) 0.0373(11) -0.0073(11) 0.0132(9) 0.0005(9)
C23 0.0587(15) 0.0519(14) 0.0432(12) -0.0102(13) 0.0160(11) -0.0105(11)
C24 0.0625(16) 0.0734(19) 0.0391(12) -0.0036(15) 0.0204(11) -0.0149(13)
C25 0.0463(13) 0.0719(18) 0.0335(11) -0.0125(13) 0.0179(10) -0.0062(11)
C26 0.0382(11) 0.0553(14) 0.0336(10) -0.0017(11) 0.0113(9) -0.0008(10)
C27 0.0339(11) 0.0470(12) 0.0319(10) -0.0038(10) 0.0065(8) 0.0030(9)
C28 0.0363(10) 0.0343(10) 0.0320(9) -0.0009(9) 0.0088(8) 0.0007(8)
C29 0.0382(11) 0.0421(12) 0.0406(11) 0.0012(10) 0.0115(9) -0.0032(9)
C33 0.0394(11) 0.0337(10) 0.0360(10) -0.0019(9) 0.0097(8) -0.0016(9)
C32 0.0402(12) 0.0379(11) 0.0400(11) -0.0043(10) 0.0100(9) -0.0019(9)
C35 0.077(2) 0.081(2) 0.0340(12) -0.0202(18) 0.0122(12) 0.0104(13)
C34 0.0603(17) 0.0706(19) 0.0451(13) 0.0094(16) 0.0032(12) 0.0035(13)
C36 0.0486(12) 0.0393(12) 0.0369(11) -0.0018(10) 0.0122(9) -0.0047(9)
C37 0.0401(12) 0.0414(12) 0.0382(11) -0.0087(10) 0.0085(9) 0.0007(9)
C38 0.0510(14) 0.0539(15) 0.0423(12) -0.0043(12) 0.0160(10) -0.0003(11)
C39 0.0647(18) 0.078(2) 0.0449(13) -0.0093(16) 0.0255(13) -0.0008(14)
C40 0.0673(19) 0.088(2) 0.0457(14) -0.0106(18) 0.0168(13) 0.0184(15)
C41 0.0653(18) 0.0669(18) 0.0585(16) 0.0050(16) 0.0165(14) 0.0261(15)
C42 0.0574(16) 0.0480(14) 0.0508(14) 0.0011(12) 0.0155(11) 0.0030(12)
N1 0.0478(11) 0.0582(13) 0.0358(9) 0.0090(10) 0.0038(8) 0.0039(9)
N2 0.0830(17) 0.0409(11) 0.0326(9) 0.0061(11) 0.0136(10) -0.0028(9)
O1 0.0464(10) 0.1072(19) 0.0495(10) -0.0175(12) 0.0223(9) -0.0218(12)
O2 0.0815(16) 0.0694(14) 0.0646(13) -0.0191(12) 0.0244(11) 0.0158(11)
O3 0.0457(10) 0.0896(17) 0.0575(11) -0.0153(11) 0.0173(9) 0.0120(11)
O4 0.0414(11) 0.0991(19) 0.0785(15) -0.0171(12) -0.0001(10) 0.0144(14)
O5 0.0671(12) 0.0554(11) 0.0368(8) -0.0122(9) 0.0182(8) 0.0066(8)
O6 0.0402(9) 0.0663(12) 0.0538(10) -0.0085(9) 0.0047(8) -0.0156(9)
O7 0.0371(8) 0.0533(10) 0.0392(8) -0.0073(8) 0.0120(6) -0.0037(7)
O8 0.0455(10) 0.0931(17) 0.0533(10) -0.0095(11) 0.0244(8) -0.0165(11)

loop_
_atom_type_symbol
_atom_type_description
_atom_type_scat_dispersion_real
_atom_type_scat_dispersion_imag
_atom_type_scat_source
C C 0.0033 0.0000 'International Tables Vol C Tables 4.2.6.8 and 6.1.1.4'
H H 0.0000 0.0000 'International Tables Vol C Tables 4.2.6.8 and 6.1.1.4'
N N 0.0061 0.0000 'International Tables Vol C Tables 4.2.6.8 and 6.1.1.4'
O O 0.0106 0.0000 'International Tables Vol C Tables 4.2.6.8 and 6.1.1.4'

loop_
_geom_angle_atom_site_label_1
_geom_angle_atom_site_label_2
_geom_angle_atom_site_label_3
_geom_angle_site_symmetry_1
_geom_angle_site_symmetry_3
_geom_angle
_geom_angle_publ_flag
C10 C1 C2 . . 127.9(3) ?
C10 C1 H1 . . 116.0 ?
C2 C1 H1 . . 116.0 ?
C1 C2 C3 . . 110.8(3) ?
C1 C2 H2A . . 109.5 ?
C3 C2 H2A . . 109.5 ?
C1 C2 H2B . . 109.5 ?
C3 C2 H2B . . 109.5 ?
H2A C2 H2B . . 108.1 ?
C4 C3 C2 . . 110.1(3) ?
C4 C3 H3A . . 109.6 ?
C2 C3 H3A . . 109.6 ?
C4 C3 H3B . . 109.6 ?
C2 C3 H3B . . 109.6 ?
H3A C3 H3B . . 108.2 ?
O2 C4 C5 . . 59.19(18) ?
O2 C4 C15 . . 112.6(3) ?
C5 C4 C15 . . 122.4(3) ?
O2 C4 C3 . . 117.6(3) ?
C5 C4 C3 . . 115.8(3) ?
C15 C4 C3 . . 116.5(3) ?
O2 C5 C4 . . 59.69(19) ?
O2 C5 C6 . . 118.5(2) ?
C4 C5 C6 . . 124.4(3) ?
O2 C5 H5 . . 114.4 ?
C4 C5 H5 . . 114.4 ?
C6 C5 H5 . . 114.4 ?
O3 C6 C5 . . 106.6(2) ?
O3 C6 C7 . . 105.40(19) ?
C5 C6 C7 . . 113.9(2) ?
O3 C6 H6 . . 110.3 ?
C5 C6 H6 . . 110.3 ?
C7 C6 H6 . . 110.3 ?
C11 C7 C8 . . 110.6(2) ?
C11 C7 C6 . . 101.32(19) ?
C8 C7 C6 . . 118.1(2) ?
C11 C7 H7 . . 108.8 ?
C8 C7 H7 . . 108.8 ?
C6 C7 H7 . . 108.8 ?
C9 C8 C7 . . 117.8(2) ?
C9 C8 H8A . . 107.9 ?
C7 C8 H8A . . 107.9 ?
C9 C8 H8B . . 107.9 ?
C7 C8 H8B . . 107.9 ?
H8A C8 H8B . . 107.2 ?
O1 C9 C10 . . 112.6(2) ?
O1 C9 C8 . . 107.9(2) ?
C10 C9 C8 . . 113.7(2) ?
O1 C9 H9 . . 107.4 ?
C10 C9 H9 . . 107.4 ?
C8 C9 H9 . . 107.4 ?
C1 C10 C14 . . 125.5(3) ?
C1 C10 C9 . . 121.2(2) ?
C14 C10 C9 . . 113.3(3) ?
C12 C11 C13 . . 113.1(2) ?
C12 C11 C7 . . 104.6(2) ?
C13 C11 C7 . . 119.2(2) ?
C12 C11 H11 . . 106.4 ?
C13 C11 H11 . . 106.4 ?
C7 C11 H11 . . 106.4 ?
O4 C12 O3 . . 120.7(3) ?
O4 C12 C11 . . 129.4(3) ?
O3 C12 C11 . . 109.9(2) ?
N1 C13 C11 . . 112.2(2) ?
N1 C13 H13A . . 109.2 ?
C11 C13 H13A . . 109.2 ?
N1 C13 H13B . . 109.2 ?
C11 C13 H13B . . 109.2 ?
H13A C13 H13B . . 107.9 ?
C10 C14 H14A . . 109.5 ?
C10 C14 H14B . . 109.5 ?
H14A C14 H14B . . 109.5 ?
C10 C14 H14C . . 109.5 ?
H14A C14 H14C . . 109.5 ?
H14B C14 H14C . . 109.5 ?
O5 C30 C31 . . 110.4(2) ?
O5 C30 C29 . . 110.49(18) ?
C31 C30 C29 . . 112.54(19) ?
O5 C30 H30 . . 107.8 ?
C31 C30 H30 . . 107.8 ?
C29 C30 H30 . . 107.8 ?
C4 C15 H15A . . 109.5 ?
C4 C15 H15B . . 109.5 ?
H15A C15 H15B . . 109.5 ?
C4 C15 H15C . . 109.5 ?
H15A C15 H15C . . 109.5 ?
H15B C15 H15C . . 109.5 ?
C21 C16 C17 . . 118.2(3) ?
C21 C16 N1 . . 123.0(3) ?
C17 C16 N1 . . 118.8(2) ?
C18 C17 C16 . . 121.1(3) ?
C18 C17 H17 . . 119.5 ?
C16 C17 H17 . . 119.5 ?
C19 C18 C17 . . 120.8(3) ?
C19 C18 H18 . . 119.6 ?
C17 C18 H18 . . 119.6 ?
C22 C31 C34 . . 125.7(2) ?
C22 C31 C30 . . 120.8(2) ?
C34 C31 C30 . . 113.5(2) ?
C20 C19 C18 . . 118.4(3) ?
C20 C19 H19 . . 120.8 ?
C18 C19 H19 . . 120.8 ?
C19 C20 C21 . . 122.1(3) ?
C19 C20 H20 . . 118.9 ?
C21 C20 H20 . . 118.9 ?
C16 C21 C20 . . 119.3(3) ?
C16 C21 H21 . . 120.3 ?
C20 C21 H21 . . 120.3 ?
C31 C22 C23 . . 127.4(2) ?
C31 C22 H22 . . 116.3 ?
C23 C22 H22 . . 116.3 ?
C22 C23 C24 . . 109.9(2) ?
C22 C23 H23A . . 109.7 ?
C24 C23 H23A . . 109.7 ?
C22 C23 H23B . . 109.7 ?
C24 C23 H23B . . 109.7 ?
H23A C23 H23B . . 108.2 ?
C25 C24 C23 . . 110.6(3) ?
C25 C24 H24A . . 109.5 ?
C23 C24 H24A . . 109.5 ?
C25 C24 H24B . . 109.5 ?
C23 C24 H24B . . 109.5 ?
H24A C24 H24B . . 108.1 ?
O8 C25 C26 . . 59.19(15) ?
O8 C25 C35 . . 113.2(3) ?
C26 C25 C35 . . 122.7(3) ?
O8 C25 C24 . . 116.3(3) ?
C26 C25 C24 . . 115.7(2) ?
C35 C25 C24 . . 116.6(2) ?
O8 C26 C25 . . 59.37(15) ?
O8 C26 C27 . . 117.5(2) ?
C25 C26 C27 . . 125.7(2) ?
O8 C26 H26 . . 114.2 ?
C25 C26 H26 . . 114.2 ?
C27 C26 H26 . . 114.2 ?
O7 C27 C26 . . 105.43(19) ?
O7 C27 C28 . . 104.31(16) ?
C26 C27 C28 . . 115.5(2) ?
O7 C27 H27 . . 110.4 ?
C26 C27 H27 . . 110.4 ?
C28 C27 H27 . . 110.4 ?
C29 C28 C27 . . 119.32(18) ?
C29 C28 C33 . . 112.10(19) ?
C27 C28 C33 . . 100.51(17) ?
C29 C28 H28 . . 108.1 ?
C27 C28 H28 . . 108.1 ?
C33 C28 H28 . . 108.1 ?
C28 C29 C30 . . 116.7(2) ?
C28 C29 H29A . . 108.1 ?
C30 C29 H29A . . 108.1 ?
C28 C29 H29B . . 108.1 ?
C30 C29 H29B . . 108.1 ?
H29A C29 H29B . . 107.3 ?
C32 C33 C36 . . 113.35(19) ?
C32 C33 C28 . . 102.57(18) ?
C36 C33 C28 . . 119.1(2) ?
C32 C33 H33 . . 107.1 ?
C36 C33 H33 . . 107.1 ?
C28 C33 H33 . . 107.1 ?
O6 C32 O7 . . 121.1(2) ?
O6 C32 C33 . . 129.1(2) ?
O7 C32 C33 . . 109.72(18) ?
C25 C35 H35B . . 109.5 ?
C25 C35 H35C . . 109.5 ?
H35B C35 H35C . . 109.5 ?
C25 C35 H35A . . 109.5 ?
H35B C35 H35A . . 109.5 ?
H35C C35 H35A . . 109.5 ?
C31 C34 H34C . . 109.5 ?
C31 C34 H34B . . 109.5 ?
H34C C34 H34B . . 109.5 ?
C31 C34 H34A . . 109.5 ?
H34C C34 H34A . . 109.5 ?
H34B C34 H34A . . 109.5 ?
N2 C36 C33 . . 111.98(19) ?
N2 C36 H36A . . 109.2 ?
C33 C36 H36A . . 109.2 ?
N2 C36 H36B . . 109.2 ?
C33 C36 H36B . . 109.2 ?
H36A C36 H36B . . 107.9 ?
C38 C37 C42 . . 119.3(2) ?
C38 C37 N2 . . 122.1(2) ?
C42 C37 N2 . . 118.5(2) ?
C37 C38 C39 . . 119.8(3) ?
C37 C38 H38 . . 120.1 ?
C39 C38 H38 . . 120.1 ?
C40 C39 C38 . . 121.0(3) ?
C40 C39 H39 . . 119.5 ?
C38 C39 H39 . . 119.5 ?
C39 C40 C41 . . 119.3(3) ?
C39 C40 H40 . . 120.4 ?
C41 C40 H40 . . 120.4 ?
C40 C41 C42 . . 120.8(3) ?
C40 C41 H41 . . 119.6 ?
C42 C41 H41 . . 119.6 ?
C41 C42 C37 . . 119.9(3) ?
C41 C42 H42 . . 120.1 ?
C37 C42 H42 . . 120.1 ?
C16 N1 C13 . . 120.8(2) ?
C16 N1 H1A . . 119.6 ?
C13 N1 H1A . . 119.6 ?
C37 N2 C36 . . 120.0(2) ?
C37 N2 H2 . . 120.0 ?
C36 N2 H2 . . 120.0 ?
C9 O1 H01 . . 109.5 ?
C5 O2 C4 . . 61.12(17) ?
C12 O3 C6 . . 111.1(2) ?
C30 O5 H05 . . 109.5 ?
C32 O7 C27 . . 110.52(18) ?
C26 O8 C25 . . 61.44(15) ?

loop_
_geom_bond_atom_site_label_1
_geom_bond_atom_site_label_2
_geom_bond_site_symmetry_2
_geom_bond_distance
_geom_bond_publ_flag
C1 C10 . 1.320(4) ?
C1 C2 . 1.500(4) ?
C1 H1 . 0.9300 ?
C2 C3 . 1.539(5) ?
C2 H2A . 0.9700 ?
C2 H2B . 0.9700 ?
C3 C4 . 1.501(5) ?
C3 H3A . 0.9700 ?
C3 H3B . 0.9700 ?
C4 O2 . 1.454(4) ?
C4 C5 . 1.475(4) ?
C4 C15 . 1.492(5) ?
C5 O2 . 1.446(3) ?
C5 C6 . 1.504(4) ?
C5 H5 . 0.9800 ?
C6 O3 . 1.461(3) ?
C6 C7 . 1.550(3) ?
C6 H6 . 0.9800 ?
C7 C11 . 1.539(3) ?
C7 C8 . 1.539(4) ?
C7 H7 . 0.9800 ?
C8 C9 . 1.532(4) ?
C8 H8A . 0.9700 ?
C8 H8B . 0.9700 ?
C9 O1 . 1.427(4) ?
C9 C10 . 1.507(4) ?
C9 H9 . 0.9800 ?
C10 C14 . 1.504(4) ?
C11 C12 . 1.503(4) ?
C11 C13 . 1.518(3) ?
C11 H11 . 0.9800 ?
C12 O4 . 1.203(4) ?
C12 O3 . 1.351(4) ?
C13 N1 . 1.444(4) ?
C13 H13A . 0.9700 ?
C13 H13B . 0.9700 ?
C14 H14A . 0.9600 ?
C14 H14B . 0.9600 ?
C14 H14C . 0.9600 ?
C30 O5 . 1.420(3) ?
C30 C31 . 1.512(3) ?
C30 C29 . 1.548(3) ?
C30 H30 . 0.9800 ?
C15 H15A . 0.9600 ?
C15 H15B . 0.9600 ?
C15 H15C . 0.9600 ?
C16 C21 . 1.384(4) ?
C16 C17 . 1.395(4) ?
C16 N1 . 1.396(3) ?
C17 C18 . 1.380(4) ?
C17 H17 . 0.9300 ?
C18 C19 . 1.377(5) ?
C18 H18 . 0.9300 ?
C31 C22 . 1.321(4) ?
C31 C34 . 1.505(4) ?
C19 C20 . 1.361(6) ?
C19 H19 . 0.9300 ?
C20 C21 . 1.403(5) ?
C20 H20 . 0.9300 ?
C21 H21 . 0.9300 ?
C22 C23 . 1.507(3) ?
C22 H22 . 0.9300 ?
C23 C24 . 1.544(4) ?
C23 H23A . 0.9700 ?
C23 H23B . 0.9700 ?
C24 C25 . 1.501(4) ?
C24 H24A . 0.9700 ?
C24 H24B . 0.9700 ?
C25 O8 . 1.452(3) ?
C25 C26 . 1.482(3) ?
C25 C35 . 1.495(5) ?
C26 O8 . 1.449(3) ?
C26 C27 . 1.500(4) ?
C26 H26 . 0.9800 ?
C27 O7 . 1.471(3) ?
C27 C28 . 1.541(3) ?
C27 H27 . 0.9800 ?
C28 C29 . 1.537(3) ?
C28 C33 . 1.543(3) ?
C28 H28 . 0.9800 ?
C29 H29A . 0.9700 ?
C29 H29B . 0.9700 ?
C33 C32 . 1.513(3) ?
C33 C36 . 1.527(3) ?
C33 H33 . 0.9800 ?
C32 O6 . 1.203(3) ?
C32 O7 . 1.344(3) ?
C35 H35B . 0.9600 ?
C35 H35C . 0.9600 ?
C35 H35A . 0.9600 ?
C34 H34C . 0.9600 ?
C34 H34B . 0.9600 ?
C34 H34A . 0.9600 ?
C36 N2 . 1.453(3) ?
C36 H36A . 0.9700 ?
C36 H36B . 0.9700 ?
C37 C38 . 1.385(4) ?
C37 C42 . 1.391(4) ?
C37 N2 . 1.400(3) ?
C38 C39 . 1.400(4) ?
C38 H38 . 0.9300 ?
C39 C40 . 1.363(5) ?
C39 H39 . 0.9300 ?
C40 C41 . 1.384(5) ?
C40 H40 . 0.9300 ?
C41 C42 . 1.388(4) ?
C41 H41 . 0.9300 ?
C42 H42 . 0.9300 ?
N1 H1A . 0.8600 ?
N2 H2 . 0.8600 ?
O1 H01 . 0.8200 ?
O5 H05 . 0.8200 ?

loop_
_geom_hbond_atom_site_label_D
_geom_hbond_atom_site_label_H
_geom_hbond_atom_site_label_A
_geom_hbond_site_symmetry_A
_geom_hbond_distance_DH
_geom_hbond_distance_HA
_geom_hbond_distance_DA
_geom_hbond_angle_DHA
_geom_hbond_publ_flag
N1 H1A O6 2_746 0.86 2.54 3.311(3) 150 yes
O1 H01 N2 1_555 0.82 2.41 3.221(4) 169 yes
O5 H05 O1 1_555 0.82 1.97 2.778(3) 170 yes
